data_2008430
loop_
_publ_author_name
'Fangfang Jian'
'Lijian Jiang'
'Hoong-Kun Fun'
'Kandasamy Chinnakali'
'Ibrahim Abdul Razak'
'Xiaozeng You'

_publ_section_title
;
Bis(dipropylthiocarbamoyl) disulfide
;
_journal_name_full 'Acta Crystallographica Section C'
_journal_page_first 574
_journal_page_last 576
_journal_volume 55
_journal_year 1999
_chemical_formula_sum 'C14 H28 N2 S4'
_chemical_formula_weight 352.62
_space_group_IT_number 61
_symmetry_cell_setting orthorhombic
_symmetry_space_group_name_Hall '-P 2ac 2ab'
_symmetry_space_group_name_H-M 'P b c a'
_cell_angle_alpha 90.00
_cell_angle_beta 90.00
_cell_angle_gamma 90.00
_cell_formula_units_Z 8
_cell_length_a 11.0232(2)
_cell_length_b 15.1645(2)
_cell_length_c 24.28260(10)
_cell_measurement_temperature 293(2)
_cell_volume 4059.11(9)
_diffrn_ambient_temperature 293(2)
_exptl_crystal_density_diffrn 1.154
_cod_database_code 2008430

loop_
_symmetry_equiv_pos_as_xyz
'x, y, z'
'-x+1/2, -y, z+1/2'
'-x, y+1/2, -z+1/2'
'x+1/2, -y+1/2, -z'
'-x, -y, -z'
'x-1/2, y, -z-1/2'
'x, -y-1/2, z-1/2'
'-x-1/2, y-1/2, z'

loop_
_atom_site_label
_atom_site_fract_x
_atom_site_fract_y
_atom_site_fract_z
_atom_site_U_iso_or_equiv
_atom_site_adp_type
_atom_site_calc_flag
_atom_site_refinement_flags
_atom_site_occupancy
_atom_site_disorder_assembly
_atom_site_disorder_group
_atom_site_type_symbol
S1 0.50807(8) 0.71891(5) 0.56856(3) 0.0825(3) Uani d . 1 . . S
S2 0.41191(8) 0.57931(5) 0.64666(3) 0.0827(3) Uani d . 1 . . S
S3 0.59410(8) 0.74361(5) 0.63929(4) 0.0888(3) Uani d . 1 . . S
S4 0.77045(9) 0.62127(6) 0.58169(3) 0.0896(3) Uani d . 1 . . S
N1 0.34155(19) 0.60208(14) 0.54316(7) 0.0627(5) Uani d . 1 . . N
N2 0.77282(18) 0.65953(14) 0.68859(8) 0.0616(5) Uani d . 1 . . N
C1 0.4097(2) 0.62683(16) 0.58541(9) 0.0595(6) Uani d . 1 . . C
C2 0.3422(2) 0.6449(2) 0.48866(10) 0.0712(7) Uani d . 1 . . C
H2A 0.3634 0.7066 0.4930 0.085 Uiso calc R 1 . . H
H2B 0.2615 0.6420 0.4729 0.085 Uiso calc R 1 . . H
C3 0.4320(3) 0.6015(2) 0.44930(11) 0.0849(9) Uani d . 1 . . C
H3A 0.5139 0.6102 0.4629 0.102 Uiso calc R 1 . . H
H3B 0.4165 0.5386 0.4480 0.102 Uiso calc R 1 . . H
C4 0.4222(5) 0.6391(3) 0.39221(14) 0.1320(17) Uani d . 1 . . C
H4A 0.4743 0.6068 0.3678 0.198 Uiso calc R 1 . . H
H4B 0.4462 0.7000 0.3927 0.198 Uiso calc R 1 . . H
H4C 0.3398 0.6346 0.3797 0.198 Uiso calc R 1 . . H
C5 0.2625(2) 0.52362(19) 0.54741(11) 0.0722(7) Uani d . 1 . . C
H5A 0.2990 0.4819 0.5727 0.087 Uiso calc R 1 . . H
H5B 0.2575 0.4955 0.5116 0.087 Uiso calc R 1 . . H
C6 0.1359(3) 0.5451(2) 0.56702(13) 0.0848(8) Uani d . 1 . . C
H6A 0.0990 0.5878 0.5424 0.102 Uiso calc R 1 . . H
H6B 0.1394 0.5708 0.6036 0.102 Uiso calc R 1 . . H
C7 0.0593(3) 0.4609(2) 0.56834(15) 0.1035(11) Uani d . 1 . . C
H7A -0.0220 0.4751 0.5794 0.155 Uiso calc R 1 . . H
H7B 0.0940 0.4200 0.5941 0.155 Uiso calc R 1 . . H
H7C 0.0579 0.4348 0.5323 0.155 Uiso calc R 1 . . H
C8 0.7220(2) 0.66775(16) 0.63886(10) 0.0656(6) Uani d . 1 . . C
C9 0.7203(2) 0.69425(18) 0.73994(11) 0.0689(7) Uani d . 1 . . C
H9A 0.7349 0.6523 0.7694 0.083 Uiso calc R 1 . . H
H9B 0.6332 0.6999 0.7354 0.083 Uiso calc R 1 . . H
C10 0.7722(3) 0.7829(2) 0.75639(13) 0.0834(8) Uani d . 1 . . C
H10A 0.7528 0.8263 0.7284 0.100 Uiso calc R 1 . . H
H10B 0.8598 0.7787 0.7591 0.100 Uiso calc R 1 . . H
C11 0.7205(4) 0.8123(3) 0.81131(14) 0.1190(14) Uani d . 1 . . C
H11A 0.7513 0.8698 0.8203 0.178 Uiso calc R 1 . . H
H11B 0.7439 0.7712 0.8394 0.178 Uiso calc R 1 . . H
H11C 0.6336 0.8146 0.8090 0.178 Uiso calc R 1 . . H
C12 0.8876(2) 0.61128(17) 0.69581(11) 0.0676(7) Uani d . 1 . . C
H12A 0.9323 0.6374 0.7261 0.081 Uiso calc R 1 . . H
H12B 0.9361 0.6179 0.6627 0.081 Uiso calc R 1 . . H
C13 0.8702(3) 0.51479(18) 0.70720(12) 0.0798(8) Uani d . 1 . . C
H13B 0.8344 0.4866 0.6753 0.096 Uiso calc R 1 . . H
H13C 0.8151 0.5074 0.7380 0.096 Uiso calc R 1 . . H
C14 0.9916(3) 0.4710(2) 0.72057(14) 0.1000(11) Uani d . 1 . . C
H14D 0.9799 0.4087 0.7250 0.150 Uiso calc R 1 . . H
H14A 1.0236 0.4954 0.7540 0.150 Uiso calc R 1 . . H
H14B 1.0477 0.4814 0.6910 0.150 Uiso calc R 1 . . H

loop_
_atom_site_aniso_label
_atom_site_aniso_U_11
_atom_site_aniso_U_22
_atom_site_aniso_U_33
_atom_site_aniso_U_12
_atom_site_aniso_U_13
_atom_site_aniso_U_23
S1 0.0956(6) 0.0695(4) 0.0822(5) -0.0072(4) -0.0307(4) 0.0107(3)
S2 0.1087(6) 0.0913(5) 0.0481(3) 0.0104(4) -0.0074(3) 0.0064(3)
S3 0.0931(6) 0.0725(4) 0.1008(6) 0.0193(4) -0.0378(4) -0.0314(4)
S4 0.1149(7) 0.0877(5) 0.0661(4) 0.0133(5) -0.0105(4) -0.0224(4)
N1 0.0639(12) 0.0786(13) 0.0456(10) 0.0013(10) -0.0029(9) -0.0033(9)
N2 0.0597(12) 0.0654(12) 0.0597(11) 0.0010(10) -0.0048(9) -0.0118(9)
C1 0.0684(15) 0.0611(13) 0.0492(12) 0.0130(12) -0.0061(10) -0.0045(10)
C2 0.0701(16) 0.0926(19) 0.0508(13) 0.0098(14) -0.0089(11) 0.0028(12)
C3 0.096(2) 0.095(2) 0.0634(16) 0.0129(17) 0.0108(15) 0.0005(14)
C4 0.183(4) 0.141(3) 0.073(2) 0.051(3) 0.043(2) 0.021(2)
C5 0.0737(17) 0.0812(18) 0.0616(14) -0.0040(14) 0.0020(12) -0.0158(12)
C6 0.0726(18) 0.095(2) 0.0864(19) -0.0026(17) 0.0018(15) -0.0100(16)
C7 0.097(2) 0.113(3) 0.101(2) -0.023(2) 0.003(2) -0.004(2)
C8 0.0684(16) 0.0574(13) 0.0710(15) -0.0010(12) -0.0106(12) -0.0139(11)
C9 0.0649(15) 0.0777(16) 0.0642(15) 0.0023(13) 0.0035(12) -0.0073(12)
C10 0.089(2) 0.0825(18) 0.0787(18) 0.0012(16) -0.0018(16) -0.0234(15)
C11 0.155(4) 0.118(3) 0.084(2) 0.028(3) 0.002(2) -0.040(2)
C12 0.0620(15) 0.0725(16) 0.0683(15) 0.0003(12) -0.0032(12) -0.0100(12)
C13 0.089(2) 0.0724(17) 0.0775(17) 0.0026(15) -0.0036(15) -0.0048(14)
C14 0.114(3) 0.100(2) 0.086(2) 0.039(2) -0.0041(19) -0.0066(18)

loop_
_geom_bond_atom_site_label_1
_geom_bond_atom_site_label_2
_geom_bond_site_symmetry_2
_geom_bond_distance
_geom_bond_publ_flag
S1 C1 . 1.814(3) yes
S1 S3 . 1.9970(10) yes
S2 C1 . 1.653(2) yes
S3 C8 . 1.820(3) yes
S4 C8 . 1.646(3) yes
N1 C1 . 1.326(3) yes
N1 C2 . 1.475(3) yes
N1 C5 . 1.478(3) yes
N2 C8 . 1.337(3) yes
N2 C9 . 1.472(3) yes
N2 C12 . 1.472(3) yes
C2 C3 . 1.526(4) ?
C3 C4 . 1.503(4) ?
C5 C6 . 1.510(4) ?
C6 C7 . 1.532(4) ?
C9 C10 . 1.515(4) ?
C10 C11 . 1.517(4) ?
C12 C13 . 1.501(4) ?
C13 C14 . 1.529(4) ?

loop_
_cod_related_entry_id
_cod_related_entry_database
_cod_related_entry_code
1 ChemSpider 16433
